data_4071767
loop_
_publ_author_name
'Ojo, Wilfried-Solo'
'P\'etillon, Fran\,cois Y.'
'Schollhammer, P.'
'Talarmin, Jean'

_publ_section_title
;
 C&#x2212;C, C&#x2212;S, and C&#x2212;N Coupling versus Dealkylation
 Processes in the Cationic Tris(thiolato)dimolybdenum(III) Complexes
 [Mo2Cp2(\m-SMe)3L2]+(L = xylNC,t-BuNC, CO, MeCN)
;
_journal_issue 16
_journal_name_full Organometallics
_journal_page_first 4207
_journal_paper_doi 10.1021/om8003702
_journal_volume 27
_journal_year 2008
_chemical_formula_moiety
;
        C48 H51 Mo2 N4 S2 1+, Br 1-, 2(C H2 Cl2)
;
_chemical_formula_sum 'C50 H55 Br Cl4 Mo2 N4 S2'
_chemical_formula_weight 1189.69
_chemical_name_systematic
;
 ?
;
_space_group_IT_number 14
_symmetry_cell_setting monoclinic
_symmetry_Int_Tables_number 14
_symmetry_space_group_name_Hall '-P 2ybc'
_symmetry_space_group_name_H-M 'P 1 21/c 1'
_atom_sites_solution_hydrogens geom
_atom_sites_solution_primary direct
_atom_sites_solution_secondary difmap
_audit_conform_dict_location ftp://ftp.iucr.org/pub/cif_core.dic
_audit_conform_dict_name cif_core.dic
_audit_conform_dict_version 2.3
_audit_creation_date 2008-03-25T13:58:52-00:00
_audit_creation_method 'WinGX routine CIF_UPDATE'
_cell_angle_alpha 90
_cell_angle_beta 107.814(4)
_cell_angle_gamma 90
_cell_formula_units_Z 4
_cell_length_a 15.2743(6)
_cell_length_b 18.2217(6)
_cell_length_c 19.7904(8)
_cell_measurement_reflns_used 18695
_cell_measurement_temperature 170(2)
_cell_measurement_theta_max 28.1
_cell_measurement_theta_min 1.87
_cell_volume 5244.0(4)
_computing_cell_refinement
;
        CrysAlis RED, Oxford Diffraction Ltd.,
        Version 1.171.32.5 (release 08-05-2007 CrysAlis171 .NET)
        (compiled May  8 2007,13:10:02)
;
_computing_data_collection
;
        CrysAlis CCD, Oxford Diffraction Ltd.,
        Version 1.171.32.5 (release 08-05-2007 CrysAlis171 .NET)
        (compiled May  8 2007,13:10:02)
;
_computing_data_reduction
;
        CrysAlis RED, Oxford Diffraction Ltd.,
        Version 1.171.32.5 (release 08-05-2007 CrysAlis171 .NET)
        (compiled May  8 2007,13:10:02)
;
_computing_molecular_graphics 'ORTEP3 for Windows (Farrugia, 1997)'
_computing_publication_material 'PLATON (Spek, 1980-2002)''PARST (Nardel'
_computing_structure_refinement 'SHELXL-97 (Sheldrick, 1997)'
_computing_structure_solution 'SHELXS-97 (Sheldrick, 1997)''SIR-92 (Al'
_diffrn_ambient_temperature 170(2)
_diffrn_detector 'CCD plate'
_diffrn_detector_area_resol_mean 8.3622
_diffrn_measured_fraction_theta_full 0.999
_diffrn_measured_fraction_theta_max 0.999
_diffrn_measurement_device 'Kappa-geometry diffractometer'
_diffrn_measurement_device_type 'Oxford Diffraction XCALIBUR2'
_diffrn_measurement_method
;
        1 stepped phi-scan over 360 deg with kappa 0
4 stepped omega-scans over 115 deg, with kappa -79 deg (chi -58.3 deg),
        phi 0, 90, 180, 270 deg
        step 0.75 deg, exposure time 15 s
        detector distance 45 mm
        detector angle 30 deg
;
_diffrn_orient_matrix_UB_11 0.011929548
_diffrn_orient_matrix_UB_12 -0.0135247745
_diffrn_orient_matrix_UB_13 -0.0295923167
_diffrn_orient_matrix_UB_21 0.0253004636
_diffrn_orient_matrix_UB_22 0.0324849877
_diffrn_orient_matrix_UB_23 -0.0004887049
_diffrn_orient_matrix_UB_31 0.0398676387
_diffrn_orient_matrix_UB_32 -0.0165645097
_diffrn_orient_matrix_UB_33 0.0231933042
_diffrn_radiation_monochromator graphite
_diffrn_radiation_probe x-ray
_diffrn_radiation_type MoK\a
_diffrn_radiation_wavelength 0.71073
_diffrn_reflns_av_R_equivalents 0.0397
_diffrn_reflns_av_unetI/netI 0.039
_diffrn_reflns_limit_h_max 21
_diffrn_reflns_limit_h_min -21
_diffrn_reflns_limit_k_max 26
_diffrn_reflns_limit_k_min -26
_diffrn_reflns_limit_l_max 28
_diffrn_reflns_limit_l_min -28
_diffrn_reflns_number 100367
_diffrn_reflns_theta_full 30.51
_diffrn_reflns_theta_max 30.51
_diffrn_reflns_theta_min 2.64
_diffrn_source 'sealed X-ray tube'
_exptl_absorpt_coefficient_mu 1.561
_exptl_absorpt_correction_T_max 1
_exptl_absorpt_correction_T_min 0.70511
_exptl_absorpt_correction_type multi-scan
_exptl_absorpt_process_details
;
        CrysAlis RED, Oxford Diffraction Ltd.,
        Version 1.171.32.5 (release 08-05-2007 CrysAlis171 .NET)
        (compiled May  8 2007,13:10:02)
        Empirical absorption correction using spherical harmonics,
 implemented in SCALE3 ABSPACK scaling algorithm.
;
_exptl_crystal_colour red
_exptl_crystal_density_diffrn 1.507
_exptl_crystal_density_method 'not measured'
_exptl_crystal_description square
_exptl_crystal_F_000 2408
_exptl_crystal_size_max 0.4
_exptl_crystal_size_mid 0.4
_exptl_crystal_size_min 0.12
_refine_diff_density_max 1.856
_refine_diff_density_min -0.963
_refine_diff_density_rms 0.116
_refine_ls_extinction_method none
_refine_ls_goodness_of_fit_ref 1.151
_refine_ls_hydrogen_treatment constr
_refine_ls_matrix_type full
_refine_ls_number_parameters 590
_refine_ls_number_reflns 15988
_refine_ls_number_restraints 18
_refine_ls_restrained_S_all 1.151
_refine_ls_R_factor_all 0.0757
_refine_ls_R_factor_gt 0.0365
_refine_ls_shift/su_max 0.002
_refine_ls_shift/su_mean 0
_refine_ls_structure_factor_coef Fsqd
_refine_ls_weighting_details 'calc w=1/[\s^2^(Fo^2^)+(0.0398P)^2^+6.9583P] where P=(Fo^2^+2Fc^2^)/3'
_refine_ls_weighting_scheme calc
_refine_ls_wR_factor_gt 0.0811
_refine_ls_wR_factor_ref 0.1091
_reflns_number_gt 10873
_reflns_number_total 15988
_reflns_threshold_expression >2sigma(I)
_cod_data_source_file om8003702-file004.cif
_cod_data_source_block xylcarbb
_cod_depositor_comments
;
The following automatic conversions were performed:

'_diffrn_radiation_probe' value 'X-ray' changed to 'x-ray' according
to /home/saulius/struct/CIF-dictionaries/cif_core.dic dictionary
named 'cif_core.dic' version 2.4.1 from 2010-06-29.

Automatic conversion script
Id: cif_fix_values 1715 2011-07-08 13:25:40Z adriana 
;
_cod_original_cell_volume 5244.0(3)
_cod_original_sg_symbol_Hall -P2ybc
_cod_original_sg_symbol_H-M P21/c
_cod_database_code 4071767

loop_
_symmetry_equiv_pos_as_xyz
'x, y, z'
'-x, y+1/2, -z+1/2'
'-x, -y, -z'
'x, -y-1/2, z-1/2'

loop_
_atom_site_label
_atom_site_type_symbol
_atom_site_fract_x
_atom_site_fract_y
_atom_site_fract_z
_atom_site_U_iso_or_equiv
_atom_site_adp_type
_atom_site_occupancy
_atom_site_symmetry_multiplicity
_atom_site_calc_flag
_atom_site_refinement_flags
_atom_site_disorder_assembly
_atom_site_disorder_group
C1 C 0.2135(2) 0.44378(19) 0.50444(19) 0.0363(8) Uani 1 1 d . . .
H1A H 0.1908 0.4871 0.4749 0.055 Uiso 1 1 calc R . .
H1B H 0.2357 0.4585 0.5544 0.055 Uiso 1 1 calc R . .
H1C H 0.1635 0.4082 0.4977 0.055 Uiso 1 1 calc R . .
C2 C 0.3506(2) 0.12433(18) 0.42334(17) 0.0315(7) Uani 1 1 d . . .
H2A H 0.3264 0.1072 0.3742 0.047 Uiso 1 1 calc R . .
H2B H 0.3611 0.0822 0.4556 0.047 Uiso 1 1 calc R . .
H2C H 0.4088 0.1503 0.4297 0.047 Uiso 1 1 calc R . .
C3 C 0.40032(18) 0.29328(14) 0.44676(14) 0.0186(5) Uani 1 1 d . . .
C4 C 0.55296(19) 0.27961(16) 0.52108(15) 0.0207(5) Uani 1 1 d . . .
C5 C 0.2231(2) 0.27314(16) 0.55450(15) 0.0235(6) Uani 1 1 d . . .
C6 C 0.1349(2) 0.30601(17) 0.40076(15) 0.0245(6) Uani 1 1 d . . .
C10 C 0.4643(2) 0.20376(17) 0.59137(16) 0.0272(6) Uani 1 1 d . . .
H10 H 0.4728 0.156 0.5752 0.033 Uiso 1 1 calc R . .
C11 C 0.50254(18) 0.26999(16) 0.57462(14) 0.0211(5) Uani 1 1 d . . .
C12 C 0.4761(2) 0.32823(18) 0.61211(15) 0.0261(6) Uani 1 1 d . . .
H12 H 0.494 0.3781 0.6119 0.031 Uiso 1 1 calc R . .
C13 C 0.4185(2) 0.2994(2) 0.64975(17) 0.0318(7) Uani 1 1 d . . .
H13 H 0.39 0.3263 0.6784 0.038 Uiso 1 1 calc R . .
C14 C 0.4114(2) 0.2218(2) 0.63632(16) 0.0320(7) Uani 1 1 d . . .
H14 H 0.3769 0.1882 0.6547 0.038 Uiso 1 1 calc R . .
C20 C 0.2429(3) 0.2597(2) 0.27132(17) 0.0432(9) Uani 1 1 d . . .
H20 H 0.2397 0.2086 0.2612 0.052 Uiso 1 1 calc R . .
C21 C 0.3213(3) 0.3021(3) 0.28903(18) 0.0537(12) Uani 1 1 d . . .
H21 H 0.3814 0.2849 0.2932 0.064 Uiso 1 1 calc R . .
C22 C 0.2987(3) 0.3737(3) 0.29976(19) 0.0546(12) Uani 1 1 d . . .
H22 H 0.3402 0.4139 0.3126 0.066 Uiso 1 1 calc R . .
C23 C 0.2035(3) 0.3763(2) 0.28827(18) 0.0515(11) Uani 1 1 d . . .
H23 H 0.1684 0.4185 0.2915 0.062 Uiso 1 1 calc R . .
C24 C 0.1699(2) 0.3044(2) 0.27089(16) 0.0408(9) Uani 1 1 d . . .
H24 H 0.1076 0.2893 0.2606 0.049 Uiso 1 1 calc R . .
C40 C 0.6929(2) 0.2619(2) 0.60394(17) 0.0376(8) Uani 1 1 d . . .
C41 C 0.7094(2) 0.1889(3) 0.6260(2) 0.0459(10) Uani 1 1 d . . .
C42 C 0.7607(3) 0.1772(3) 0.6970(2) 0.0630(15) Uani 1 1 d . . .
H42 H 0.7721 0.1284 0.7143 0.076 Uiso 1 1 calc R . .
C43 C 0.7948(3) 0.2342(4) 0.7419(2) 0.0723(18) Uani 1 1 d . . .
H43 H 0.8288 0.2247 0.7899 0.087 Uiso 1 1 calc R . .
C44 C 0.7804(3) 0.3042(4) 0.7183(2) 0.0645(15) Uani 1 1 d . . .
H44 H 0.8057 0.343 0.7504 0.077 Uiso 1 1 calc R . .
C45 C 0.7300(2) 0.3214(3) 0.6487(2) 0.0496(11) Uani 1 1 d . . .
C46 C 0.6750(3) 0.1266(3) 0.5765(3) 0.0604(12) Uani 1 1 d . . .
H46A H 0.6935 0.0802 0.6019 0.091 Uiso 1 1 calc R . .
H46B H 0.701 0.1297 0.5371 0.091 Uiso 1 1 calc R . .
H46C H 0.6078 0.1288 0.558 0.091 Uiso 1 1 calc R . .
C47 C 0.7162(3) 0.3987(3) 0.6222(2) 0.0622(13) Uani 1 1 d . . .
H47A H 0.7583 0.4312 0.6567 0.093 Uiso 1 1 calc R . .
H47B H 0.6526 0.4136 0.6161 0.093 Uiso 1 1 calc R . .
H47C H 0.7287 0.4019 0.5766 0.093 Uiso 1 1 calc R . .
C30 C 0.53082(19) 0.31647(16) 0.39799(14) 0.0211(5) Uani 1 1 d . . .
C31 C 0.5551(2) 0.26436(17) 0.35496(16) 0.0257(6) Uani 1 1 d . . .
C32 C 0.5933(2) 0.2902(2) 0.30400(17) 0.0331(7) Uani 1 1 d . . .
H32 H 0.6089 0.2562 0.2731 0.04 Uiso 1 1 calc R . .
C33 C 0.6089(2) 0.3633(2) 0.29736(18) 0.0362(8) Uani 1 1 d . . .
H33 H 0.6356 0.3794 0.2625 0.043 Uiso 1 1 calc R . .
C34 C 0.5859(2) 0.4139(2) 0.34132(18) 0.0336(7) Uani 1 1 d . . .
H34 H 0.5974 0.4646 0.3366 0.04 Uiso 1 1 calc R . .
C35 C 0.5460(2) 0.39127(17) 0.39222(16) 0.0245(6) Uani 1 1 d . . .
C36 C 0.5423(3) 0.1839(2) 0.3630(2) 0.0417(9) Uani 1 1 d . . .
H36A H 0.5587 0.1715 0.4135 0.063 Uiso 1 1 calc R . .
H36B H 0.5819 0.1565 0.3411 0.063 Uiso 1 1 calc R . .
H36C H 0.4779 0.1708 0.3396 0.063 Uiso 1 1 calc R . .
C37 C 0.5217(2) 0.44641(17) 0.43978(18) 0.0325(7) Uani 1 1 d . . .
H37A H 0.5487 0.4314 0.4894 0.049 Uiso 1 1 calc R . .
H37B H 0.4547 0.4492 0.4284 0.049 Uiso 1 1 calc R . .
H37C H 0.5459 0.4946 0.4326 0.049 Uiso 1 1 calc R . .
C60 C -0.0266(2) 0.30426(19) 0.41229(16) 0.0289(7) Uani 1 1 d . . .
C61 C -0.0610(2) 0.2375(2) 0.42782(17) 0.0359(8) Uani 1 1 d . . .
C62 C -0.1451(3) 0.2394(3) 0.4412(2) 0.0499(11) Uani 1 1 d . . .
H62 H -0.1698 0.1954 0.4536 0.06 Uiso 1 1 calc R . .
C63 C -0.1932(3) 0.3038(3) 0.4368(2) 0.0601(14) Uani 1 1 d . . .
H63 H -0.2503 0.304 0.4468 0.072 Uiso 1 1 calc R . .
C64 C -0.1597(3) 0.3674(3) 0.4182(2) 0.0604(14) Uani 1 1 d . . .
H64 H -0.1948 0.4111 0.4139 0.073 Uiso 1 1 calc R . .
C65 C -0.0756(2) 0.3699(2) 0.4053(2) 0.0449(9) Uani 1 1 d . . .
C66 C -0.0114(3) 0.1671(2) 0.4262(2) 0.0542(11) Uani 1 1 d . . .
H66A H 0.0549 0.1748 0.447 0.081 Uiso 1 1 calc R . .
H66B H -0.0246 0.1506 0.3769 0.081 Uiso 1 1 calc R . .
H66C H -0.0321 0.1297 0.4535 0.081 Uiso 1 1 calc R . .
C67 C -0.0401(4) 0.4395(3) 0.3843(4) 0.087(2) Uani 1 1 d . . .
H67A H -0.0087 0.4291 0.349 0.131 Uiso 1 1 calc R . .
H67B H 0.0032 0.4623 0.4262 0.131 Uiso 1 1 calc R . .
H67C H -0.0915 0.4731 0.3639 0.131 Uiso 1 1 calc R . .
C50 C 0.0911(2) 0.2299(2) 0.59687(16) 0.0302(7) Uani 1 1 d . . .
C51 C 0.0913(2) 0.1536(2) 0.60430(17) 0.0367(8) Uani 1 1 d . . .
C52 C 0.0195(3) 0.1228(3) 0.6237(2) 0.0490(10) Uani 1 1 d . . .
H52 H 0.0165 0.0711 0.6285 0.059 Uiso 1 1 calc R . .
C53 C -0.0475(3) 0.1668(3) 0.6360(2) 0.0553(12) Uani 1 1 d . . .
H53 H -0.0963 0.1447 0.6491 0.066 Uiso 1 1 calc R . .
C54 C -0.0452(2) 0.2412(3) 0.62989(19) 0.0484(11) Uani 1 1 d . . .
H54 H -0.0919 0.2701 0.6394 0.058 Uiso 1 1 calc R . .
C55 C 0.0250(2) 0.2761(2) 0.60984(17) 0.0364(8) Uani 1 1 d . . .
C56 C 0.0301(3) 0.3565(2) 0.6014(2) 0.0485(10) Uani 1 1 d . . .
H56A H -0.0186 0.3803 0.6163 0.073 Uiso 1 1 calc R . .
H56B H 0.0221 0.3682 0.5516 0.073 Uiso 1 1 calc R . .
H56C H 0.0902 0.3743 0.6309 0.073 Uiso 1 1 calc R . .
C57 C 0.1666(3) 0.1066(2) 0.5937(2) 0.0465(9) Uani 1 1 d . . .
H57A H 0.1501 0.0548 0.5949 0.07 Uiso 1 1 calc R . .
H57B H 0.224 0.1165 0.6317 0.07 Uiso 1 1 calc R . .
H57C H 0.175 0.118 0.5477 0.07 Uiso 1 1 calc R . .
N1 N 0.49169(15) 0.29339(13) 0.45297(12) 0.0189(5) Uani 1 1 d . . .
N2 N 0.63865(17) 0.27670(16) 0.53245(14) 0.0309(6) Uani 1 1 d . . .
N3 N 0.16140(17) 0.26099(16) 0.57483(13) 0.0281(6) Uani 1 1 d . . .
N4 N 0.06060(17) 0.30519(16) 0.40329(14) 0.0294(6) Uani 1 1 d . . .
S1 S 0.30736(5) 0.40219(4) 0.47895(4) 0.02383(15) Uani 1 1 d . . .
S2 S 0.26864(5) 0.18583(4) 0.44280(4) 0.02439(15) Uani 1 1 d . . .
Mo1 Mo 0.347925(16) 0.279835(13) 0.529664(12) 0.01904(6) Uani 1 1 d . . .
Mo2 Mo 0.267434(16) 0.306671(14) 0.386117(12) 0.01963(6) Uani 1 1 d . . .
Br1 Br 0.28626(3) 0.43956(2) 0.72455(2) 0.04416(10) Uani 1 1 d . . .
C71 C 0.1046(4) 0.0729(3) 0.3067(3) 0.0773(15) Uiso 1 1 d D . .
H71A H 0.1421 0.0623 0.275 0.093 Uiso 1 1 calc R . .
H71B H 0.1137 0.1252 0.3209 0.093 Uiso 1 1 calc R . .
Cl1 Cl -0.01363(11) 0.05714(11) 0.26031(8) 0.0915(5) Uani 1 1 d D . .
Cl2 Cl 0.14074(9) 0.01830(8) 0.38114(11) 0.0934(5) Uani 1 1 d D . .
C72 C 0.5415(6) -0.0051(5) 0.3110(4) 0.0551(19) Uiso 0.56 1 d PD A 1
H72A H 0.5256 -0.0558 0.2936 0.066 Uiso 0.56 1 calc PR A 1
H72B H 0.4835 0.0229 0.3023 0.066 Uiso 0.56 1 calc PR A 1
Cl3 Cl 0.6090(3) 0.03550(18) 0.26397(17) 0.0848(9) Uani 0.56 1 d PD A 1
Cl4 Cl 0.5990(3) -0.00724(15) 0.40227(15) 0.0926(10) Uani 0.56 1 d PD A 1
C73 C 0.5101(6) -0.0116(6) 0.3293(4) 0.048(2) Uiso 0.44 1 d PD B 2
H73A H 0.4605 0.0232 0.3052 0.058 Uiso 0.44 1 calc PR B 2
H73B H 0.4865 -0.0621 0.3173 0.058 Uiso 0.44 1 calc PR B 2
Cl5 Cl 0.6053(3) 0.0026(3) 0.2993(3) 0.0998(14) Uani 0.44 1 d PD B 2
Cl6 Cl 0.5398(3) 0.00128(15) 0.42117(17) 0.0679(8) Uani 0.44 1 d PD B 2

loop_
_atom_site_aniso_label
_atom_site_aniso_U_11
_atom_site_aniso_U_22
_atom_site_aniso_U_33
_atom_site_aniso_U_23
_atom_site_aniso_U_13
_atom_site_aniso_U_12
C1 0.0352(18) 0.0357(18) 0.0410(19) -0.0063(15) 0.0159(15) 0.0077(14)
C2 0.0337(17) 0.0291(16) 0.0334(17) -0.0047(13) 0.0125(14) 0.0003(13)
C3 0.0174(13) 0.0196(13) 0.0193(13) -0.0017(10) 0.0065(10) -0.0008(10)
C4 0.0179(13) 0.0235(13) 0.0207(13) -0.0011(11) 0.0060(11) -0.0025(11)
C5 0.0221(14) 0.0287(15) 0.0209(13) -0.0010(11) 0.0080(11) 0.0016(12)
C6 0.0192(14) 0.0319(15) 0.0202(13) -0.0010(11) 0.0028(11) 0.0001(12)
C10 0.0215(14) 0.0306(16) 0.0288(15) 0.0093(12) 0.0065(12) 0.0044(12)
C11 0.0154(13) 0.0298(15) 0.0162(12) 0.0020(10) 0.0020(10) 0.0008(11)
C12 0.0196(14) 0.0349(16) 0.0216(14) -0.0054(12) 0.0031(11) -0.0007(12)
C13 0.0217(15) 0.051(2) 0.0239(15) -0.0022(14) 0.0093(12) 0.0023(14)
C14 0.0205(15) 0.052(2) 0.0236(15) 0.0127(14) 0.0073(12) 0.0019(14)
C20 0.065(3) 0.044(2) 0.0188(16) -0.0032(14) 0.0098(16) 0.0084(19)
C21 0.0282(19) 0.117(4) 0.0161(15) 0.0004(19) 0.0077(14) 0.013(2)
C22 0.072(3) 0.069(3) 0.0220(17) 0.0011(17) 0.0130(18) -0.038(2)
C23 0.078(3) 0.048(2) 0.0228(17) 0.0105(16) 0.0078(18) 0.030(2)
C24 0.0253(17) 0.078(3) 0.0145(14) -0.0044(15) -0.0009(12) -0.0068(17)
C40 0.0144(14) 0.074(3) 0.0255(16) 0.0078(16) 0.0079(12) 0.0034(15)
C41 0.0210(16) 0.079(3) 0.040(2) 0.019(2) 0.0130(15) 0.0169(18)
C42 0.032(2) 0.122(4) 0.040(2) 0.036(3) 0.0187(18) 0.028(2)
C43 0.029(2) 0.163(6) 0.024(2) 0.024(3) 0.0065(16) 0.018(3)
C44 0.0236(19) 0.135(5) 0.033(2) -0.002(3) 0.0053(16) -0.004(2)
C45 0.0223(17) 0.094(3) 0.0330(19) 0.000(2) 0.0097(15) -0.0058(19)
C46 0.045(2) 0.070(3) 0.069(3) 0.021(2) 0.022(2) 0.027(2)
C47 0.046(3) 0.084(4) 0.052(3) -0.014(2) 0.008(2) -0.025(2)
C30 0.0162(13) 0.0307(15) 0.0173(12) -0.0007(10) 0.0066(10) -0.0016(11)
C31 0.0193(14) 0.0339(17) 0.0254(15) -0.0047(12) 0.0092(12) 0.0008(12)
C32 0.0257(16) 0.053(2) 0.0242(15) -0.0056(14) 0.0121(13) 0.0034(14)
C33 0.0262(16) 0.056(2) 0.0304(17) 0.0127(15) 0.0153(14) 0.0045(15)
C34 0.0284(17) 0.0370(18) 0.0375(18) 0.0113(14) 0.0133(14) 0.0008(14)
C35 0.0190(14) 0.0287(15) 0.0253(14) 0.0030(11) 0.0059(11) -0.0001(11)
C36 0.050(2) 0.0351(19) 0.050(2) -0.0117(16) 0.0298(18) -0.0018(16)
C37 0.0367(18) 0.0238(15) 0.0397(18) -0.0046(13) 0.0157(15) -0.0064(13)
C60 0.0155(14) 0.0464(19) 0.0232(14) -0.0051(13) 0.0036(11) 0.0029(13)
C61 0.0239(16) 0.058(2) 0.0222(15) -0.0030(14) 0.0023(13) -0.0083(15)
C62 0.0323(19) 0.087(3) 0.0296(18) -0.0011(19) 0.0091(15) -0.019(2)
C63 0.0205(18) 0.121(4) 0.041(2) -0.025(2) 0.0127(16) -0.004(2)
C64 0.0238(19) 0.084(3) 0.066(3) -0.036(3) 0.0023(19) 0.011(2)
C65 0.0236(17) 0.052(2) 0.053(2) -0.0118(18) 0.0020(16) 0.0041(16)
C66 0.053(3) 0.048(2) 0.052(2) 0.0044(19) 0.002(2) -0.008(2)
C67 0.048(3) 0.049(3) 0.143(6) 0.012(3) -0.004(3) 0.009(2)
C50 0.0161(14) 0.055(2) 0.0206(14) 0.0002(13) 0.0077(11) -0.0050(13)
C51 0.0248(16) 0.059(2) 0.0270(16) 0.0005(15) 0.0087(13) -0.0099(15)
C52 0.040(2) 0.067(3) 0.044(2) 0.0011(19) 0.0188(18) -0.0179(19)
C53 0.034(2) 0.090(4) 0.048(2) -0.002(2) 0.0216(18) -0.019(2)
C54 0.0195(16) 0.095(4) 0.0332(19) -0.004(2) 0.0123(14) 0.0046(18)
C55 0.0187(15) 0.068(2) 0.0220(15) -0.0046(15) 0.0054(12) 0.0018(15)
C56 0.038(2) 0.069(3) 0.040(2) -0.0066(19) 0.0150(17) 0.0146(19)
C57 0.044(2) 0.050(2) 0.051(2) 0.0062(18) 0.0221(19) 0.0000(18)
N1 0.0157(11) 0.0240(12) 0.0175(11) 0.0004(9) 0.0060(9) 0.0006(9)
N2 0.0186(12) 0.0503(17) 0.0235(13) 0.0048(12) 0.0061(10) 0.0021(12)
N3 0.0207(13) 0.0431(16) 0.0213(12) 0.0007(11) 0.0074(10) -0.0003(11)
N4 0.0201(13) 0.0430(16) 0.0234(13) -0.0001(11) 0.0040(10) 0.0013(11)
S1 0.0235(4) 0.0254(4) 0.0229(3) -0.0025(3) 0.0077(3) -0.0002(3)
S2 0.0228(4) 0.0264(4) 0.0252(4) -0.0024(3) 0.0091(3) -0.0043(3)
Mo1 0.01606(11) 0.02518(12) 0.01710(11) -0.00059(9) 0.00688(9) -0.00065(9)
Mo2 0.01609(11) 0.02595(12) 0.01691(11) -0.00099(9) 0.00514(9) -0.00068(9)
Br1 0.0473(2) 0.0463(2) 0.0451(2) 0.00707(16) 0.02341(18) -0.00495(17)
Cl1 0.0803(10) 0.1326(14) 0.0699(9) -0.0013(9) 0.0354(8) 0.0024(9)
Cl2 0.0512(7) 0.0539(7) 0.1625(16) -0.0012(9) 0.0142(9) -0.0126(6)
Cl3 0.120(3) 0.0696(19) 0.0764(19) -0.0175(14) 0.0463(19) 0.0208(17)
Cl4 0.139(3) 0.0524(14) 0.0581(15) 0.0133(11) -0.0123(17) -0.0183(17)
Cl5 0.082(3) 0.105(4) 0.116(4) -0.048(3) 0.036(3) 0.016(3)
Cl6 0.094(2) 0.0342(13) 0.0584(17) 0.0001(11) -0.0014(16) 0.0045(14)

loop_
_atom_type_symbol
_atom_type_description
_atom_type_scat_dispersion_real
_atom_type_scat_dispersion_imag
_atom_type_scat_source
C C 0.0033 0.0016 'International Tables Vol C Tables 4.2.6.8 and 6.1.1.4'
H H 0 0 'International Tables Vol C Tables 4.2.6.8 and 6.1.1.4'
N N 0.0061 0.0033 'International Tables Vol C Tables 4.2.6.8 and 6.1.1.4'
S S 0.1246 0.1234 'International Tables Vol C Tables 4.2.6.8 and 6.1.1.4'
Cl Cl 0.1484 0.1585 'International Tables Vol C Tables 4.2.6.8 and 6.1.1.4'
Br Br -0.2901 2.4595 'International Tables Vol C Tables 4.2.6.8 and 6.1.1.4'
Mo Mo -1.6832 0.6857 'International Tables Vol C Tables 4.2.6.8 and 6.1.1.4'

loop_
_exptl_crystal_face_index_h
_exptl_crystal_face_index_k
_exptl_crystal_face_index_l
_exptl_crystal_face_perp_dist
0 -5 2 0.065
0 5 -2 0.06
1 1 0 0.18
0 1 1 0.195
0 -1 -1 0.165
-3 2 0 0.19
-2 -24 9 0.055
-6 -25 1 0.085
2 -1 0 0.25
-2 5 -25 0.15

loop_
_geom_angle_atom_site_label_1
_geom_angle_atom_site_label_2
_geom_angle_atom_site_label_3
_geom_angle
N1 C3 Mo2 149.7(2)
N1 C3 Mo1 124.62(19)
Mo2 C3 Mo1 85.58(10)
N2 C4 N1 121.9(3)
N2 C4 C11 126.8(3)
N1 C4 C11 111.3(2)
N3 C5 Mo1 169.6(3)
N4 C6 Mo2 174.9(3)
C14 C10 C11 107.7(3)
C14 C10 Mo1 72.22(18)
C11 C10 Mo1 70.71(16)
C12 C11 C10 108.0(3)
C12 C11 C4 124.8(3)
C10 C11 C4 126.9(3)
C12 C11 Mo1 73.55(16)
C10 C11 Mo1 72.86(16)
C4 C11 Mo1 114.40(18)
C13 C12 C11 108.6(3)
C13 C12 Mo1 72.62(18)
C11 C12 Mo1 70.18(16)
C12 C13 C14 106.9(3)
C12 C13 Mo1 71.73(17)
C14 C13 Mo1 70.94(18)
C10 C14 C13 108.7(3)
C10 C14 Mo1 71.93(17)
C13 C14 Mo1 72.75(18)
C21 C20 C24 107.9(4)
C21 C20 Mo2 71.3(2)
C24 C20 Mo2 71.33(19)
C20 C21 C22 109.4(4)
C20 C21 Mo2 74.3(2)
C22 C21 Mo2 70.7(2)
C21 C22 C23 107.6(4)
C21 C22 Mo2 74.2(2)
C23 C22 Mo2 72.1(2)
C22 C23 C24 106.9(4)
C22 C23 Mo2 71.9(2)
C24 C23 Mo2 73.6(2)
C20 C24 C23 108.3(3)
C20 C24 Mo2 74.2(2)
C23 C24 Mo2 70.50(19)
C41 C40 C45 122.5(3)
C41 C40 N2 118.9(3)
C45 C40 N2 118.6(4)
C40 C41 C42 116.8(4)
C40 C41 C46 121.8(3)
C42 C41 C46 121.4(4)
C43 C42 C41 121.5(5)
C44 C43 C42 120.4(4)
C43 C44 C45 122.4(5)
C44 C45 C40 116.4(5)
C44 C45 C47 122.3(4)
C40 C45 C47 121.3(4)
C35 C30 C31 122.2(3)
C35 C30 N1 117.5(2)
C31 C30 N1 120.3(3)
C32 C31 C30 117.3(3)
C32 C31 C36 120.4(3)
C30 C31 C36 122.3(3)
C33 C32 C31 121.6(3)
C32 C33 C34 120.2(3)
C33 C34 C35 120.6(3)
C34 C35 C30 118.1(3)
C34 C35 C37 120.2(3)
C30 C35 C37 121.6(3)
C65 C60 C61 122.8(3)
C65 C60 N4 118.8(3)
C61 C60 N4 118.4(3)
C62 C61 C60 116.8(4)
C62 C61 C66 122.0(4)
C60 C61 C66 121.1(3)
C63 C62 C61 121.2(4)
C64 C63 C62 120.4(4)
C63 C64 C65 121.6(4)
C64 C65 C60 117.0(4)
C64 C65 C67 121.1(4)
C60 C65 C67 121.9(4)
C55 C50 N3 118.7(3)
C55 C50 C51 123.9(3)
N3 C50 C51 117.3(3)
C52 C51 C50 117.1(4)
C52 C51 C57 120.9(4)
C50 C51 C57 122.0(3)
C53 C52 C51 120.5(4)
C54 C53 C52 121.4(4)
C53 C54 C55 121.2(4)
C50 C55 C54 115.9(4)
C50 C55 C56 120.7(3)
C54 C55 C56 123.5(3)
C3 N1 C4 116.6(2)
C3 N1 C30 125.2(2)
C4 N1 C30 117.6(2)
C4 N2 C40 116.1(3)
C5 N3 C50 167.1(3)
C6 N4 C60 175.4(3)
C1 S1 Mo1 112.77(12)
C1 S1 Mo2 117.56(12)
Mo1 S1 Mo2 68.68(2)
C2 S2 Mo1 110.78(11)
C2 S2 Mo2 111.45(11)
Mo1 S2 Mo2 68.35(2)
C3 Mo1 C5 142.62(11)
C3 Mo1 C11 73.01(10)
C5 Mo1 C11 144.27(11)
C3 Mo1 C10 94.00(11)
C5 Mo1 C10 116.71(11)
C11 Mo1 C10 36.44(10)
C3 Mo1 C14 129.29(11)
C5 Mo1 C14 85.25(11)
C11 Mo1 C14 60.30(10)
C10 Mo1 C14 35.85(11)
C3 Mo1 C12 93.78(11)
C5 Mo1 C12 119.24(11)
C11 Mo1 C12 36.28(10)
C10 Mo1 C12 60.12(12)
C14 Mo1 C12 59.77(12)
C3 Mo1 C13 129.03(11)
C5 Mo1 C13 86.58(11)
C11 Mo1 C13 60.43(10)
C10 Mo1 C13 60.31(12)
C14 Mo1 C13 36.31(13)
C12 Mo1 C13 35.65(11)
C3 Mo1 S1 70.99(8)
C5 Mo1 S1 90.84(8)
C11 Mo1 S1 109.68(8)
C10 Mo1 S1 145.95(8)
C14 Mo1 S1 141.31(10)
C12 Mo1 S1 89.74(8)
C13 Mo1 S1 105.09(9)
C3 Mo1 S2 75.73(8)
C5 Mo1 S2 80.59(8)
C11 Mo1 S2 116.75(8)
C10 Mo1 S2 94.98(9)
C14 Mo1 S2 107.50(10)
C12 Mo1 S2 152.67(8)
C13 Mo1 S2 142.86(9)
S1 Mo1 S2 109.77(3)
C3 Mo1 Mo2 46.96(8)
C5 Mo1 Mo2 95.72(8)
C11 Mo1 Mo2 119.97(7)
C10 Mo1 Mo2 132.99(8)
C14 Mo1 Mo2 162.65(9)
C12 Mo1 Mo2 132.22(8)
C13 Mo1 Mo2 160.93(9)
S1 Mo1 Mo2 56.038(18)
S2 Mo1 Mo2 55.866(19)
C3 Mo2 C6 137.55(11)
C3 Mo2 C22 96.15(14)
C6 Mo2 C22 122.24(16)
C3 Mo2 C23 131.43(15)
C6 Mo2 C23 86.60(15)
C22 Mo2 C23 35.99(17)
C3 Mo2 C21 86.65(12)
C6 Mo2 C21 135.01(12)
C22 Mo2 C21 35.13(17)
C23 Mo2 C21 58.71(15)
C3 Mo2 C24 143.75(12)
C6 Mo2 C24 77.38(12)
C22 Mo2 C24 59.14(14)
C23 Mo2 C24 35.88(15)
C21 Mo2 C24 57.66(13)
C3 Mo2 C20 111.25(13)
C6 Mo2 C20 104.61(13)
C22 Mo2 C20 58.37(15)
C23 Mo2 C20 58.62(14)
C21 Mo2 C20 34.38(15)
C24 Mo2 C20 34.42(13)
C3 Mo2 S1 70.76(8)
C6 Mo2 S1 86.07(8)
C22 Mo2 S1 96.89(11)
C23 Mo2 S1 100.62(11)
C21 Mo2 S1 125.06(13)
C24 Mo2 S1 133.24(11)
C20 Mo2 S1 155.15(10)
C3 Mo2 S2 75.95(8)
C6 Mo2 S2 78.96(8)
C22 Mo2 S2 148.11(14)
C23 Mo2 S2 145.85(12)
C21 Mo2 S2 112.99(13)
C24 Mo2 S2 110.18(11)
C20 Mo2 S2 95.22(10)
S1 Mo2 S2 108.97(3)
C3 Mo2 Mo1 47.46(7)
C6 Mo2 Mo1 90.09(8)
C22 Mo2 Mo1 137.55(10)
C23 Mo2 Mo1 155.87(11)
C21 Mo2 Mo1 133.36(9)
C24 Mo2 Mo1 163.29(10)
C20 Mo2 Mo1 144.74(10)
S1 Mo2 Mo1 55.279(19)
S2 Mo2 Mo1 55.783(18)
Cl2 C71 Cl1 110.9(3)
Cl3 C72 Cl4 111.5(5)
Cl6 C73 Cl5 110.8(5)

loop_
_geom_bond_atom_site_label_1
_geom_bond_atom_site_label_2
_geom_bond_distance
C1 S1 1.824(3)
C2 S2 1.807(3)
C3 N1 1.363(3)
C3 Mo2 2.032(3)
C3 Mo1 2.049(3)
C4 N2 1.259(4)
C4 N1 1.409(4)
C4 C11 1.499(4)
C5 N3 1.153(4)
C5 Mo1 2.113(3)
C6 N4 1.151(4)
C6 Mo2 2.131(3)
C10 C14 1.411(4)
C10 C11 1.423(4)
C10 Mo1 2.290(3)
C11 C12 1.423(4)
C11 Mo1 2.262(3)
C12 C13 1.415(4)
C12 Mo1 2.306(3)
C13 C14 1.437(5)
C13 Mo1 2.317(3)
C14 Mo1 2.294(3)
C20 C21 1.378(6)
C20 C24 1.379(5)
C20 Mo2 2.348(3)
C21 C22 1.382(7)
C21 Mo2 2.311(3)
C22 C23 1.402(6)
C22 Mo2 2.267(4)
C23 C24 1.412(6)
C23 Mo2 2.271(3)
C24 Mo2 2.312(3)
C40 C41 1.399(6)
C40 C45 1.405(6)
C40 N2 1.430(4)
C41 C42 1.400(5)
C41 C46 1.487(7)
C42 C43 1.362(8)
C43 C44 1.352(8)
C44 C45 1.393(6)
C45 C47 1.495(7)
C30 C35 1.393(4)
C30 C31 1.399(4)
C30 N1 1.454(3)
C31 C32 1.393(4)
C31 C36 1.495(5)
C32 C33 1.366(5)
C33 C34 1.386(5)
C34 C35 1.390(4)
C35 C37 1.499(4)
C60 C65 1.395(5)
C60 C61 1.397(5)
C60 N4 1.397(4)
C61 C62 1.390(5)
C61 C66 1.495(6)
C62 C63 1.373(7)
C63 C64 1.363(7)
C64 C65 1.384(6)
C65 C67 1.489(7)
C50 C55 1.397(5)
C50 N3 1.397(4)
C50 C51 1.397(5)
C51 C52 1.385(5)
C51 C57 1.499(5)
C52 C53 1.379(6)
C53 C54 1.364(7)
C54 C55 1.403(5)
C55 C56 1.479(6)
S1 Mo1 2.4457(8)
S1 Mo2 2.4680(8)
S2 Mo1 2.4662(8)
S2 Mo2 2.4686(8)
Mo1 Mo2 2.7720(3)
C71 Cl2 1.723(5)
C71 Cl1 1.782(5)
C72 Cl3 1.751(8)
C72 Cl4 1.751(7)
C73 Cl6 1.749(8)
C73 Cl5 1.750(9)

loop_
_geom_torsion_atom_site_label_1
_geom_torsion_atom_site_label_2
_geom_torsion_atom_site_label_3
_geom_torsion_atom_site_label_4
_geom_torsion
C14 C10 C11 C12 2.5(3)
Mo1 C10 C11 C12 65.7(2)
C14 C10 C11 C4 -171.2(3)
Mo1 C10 C11 C4 -108.0(3)
C14 C10 C11 Mo1 -63.2(2)
N2 C4 C11 C12 93.6(4)
N1 C4 C11 C12 -86.0(3)
N2 C4 C11 C10 -93.7(4)
N1 C4 C11 C10 86.6(3)
N2 C4 C11 Mo1 -180.0(3)
N1 C4 C11 Mo1 0.3(3)
C10 C11 C12 C13 -2.4(3)
C4 C11 C12 C13 171.5(3)
Mo1 C11 C12 C13 62.8(2)
C10 C11 C12 Mo1 -65.2(2)
C4 C11 C12 Mo1 108.6(3)
C11 C12 C13 C14 1.3(3)
Mo1 C12 C13 C14 62.6(2)
C11 C12 C13 Mo1 -61.3(2)
C11 C10 C14 C13 -1.7(3)
Mo1 C10 C14 C13 -63.9(2)
C11 C10 C14 Mo1 62.2(2)
C12 C13 C14 C10 0.2(4)
Mo1 C13 C14 C10 63.4(2)
C12 C13 C14 Mo1 -63.1(2)
C24 C20 C21 C22 -0.1(4)
Mo2 C20 C21 C22 -62.5(2)
C24 C20 C21 Mo2 62.3(2)
C20 C21 C22 C23 -0.2(4)
Mo2 C21 C22 C23 -64.9(2)
C20 C21 C22 Mo2 64.7(3)
C21 C22 C23 C24 0.4(4)
Mo2 C22 C23 C24 -65.8(2)
C21 C22 C23 Mo2 66.2(3)
C21 C20 C24 C23 0.4(4)
Mo2 C20 C24 C23 62.7(2)
C21 C20 C24 Mo2 -62.3(2)
C22 C23 C24 C20 -0.5(4)
Mo2 C23 C24 C20 -65.1(2)
C22 C23 C24 Mo2 64.7(2)
C45 C40 C41 C42 3.8(5)
N2 C40 C41 C42 -178.3(3)
C45 C40 C41 C46 -175.7(3)
N2 C40 C41 C46 2.2(5)
C40 C41 C42 C43 -1.6(5)
C46 C41 C42 C43 177.9(4)
C41 C42 C43 C44 -0.7(6)
C42 C43 C44 C45 1.0(6)
C43 C44 C45 C40 1.1(6)
C43 C44 C45 C47 -178.4(4)
C41 C40 C45 C44 -3.5(5)
N2 C40 C45 C44 178.5(3)
C41 C40 C45 C47 175.9(4)
N2 C40 C45 C47 -2.0(5)
C35 C30 C31 C32 -1.7(4)
N1 C30 C31 C32 -179.2(3)
C35 C30 C31 C36 177.5(3)
N1 C30 C31 C36 0.0(4)
C30 C31 C32 C33 1.7(5)
C36 C31 C32 C33 -177.5(3)
C31 C32 C33 C34 -0.6(5)
C32 C33 C34 C35 -0.5(5)
C33 C34 C35 C30 0.5(5)
C33 C34 C35 C37 179.7(3)
C31 C30 C35 C34 0.6(4)
N1 C30 C35 C34 178.1(3)
C31 C30 C35 C37 -178.6(3)
N1 C30 C35 C37 -1.0(4)
C65 C60 C61 C62 -4.3(5)
N4 C60 C61 C62 175.7(3)
C65 C60 C61 C66 172.5(3)
N4 C60 C61 C66 -7.4(5)
C60 C61 C62 C63 2.2(5)
C66 C61 C62 C63 -174.6(4)
C61 C62 C63 C64 0.8(6)
C62 C63 C64 C65 -2.0(7)
C63 C64 C65 C60 0.0(6)
C63 C64 C65 C67 179.4(5)
C61 C60 C65 C64 3.3(5)
N4 C60 C65 C64 -176.8(3)
C61 C60 C65 C67 -176.1(4)
N4 C60 C65 C67 3.8(6)
C55 C50 C51 C52 2.0(5)
N3 C50 C51 C52 -177.7(3)
C55 C50 C51 C57 -176.5(3)
N3 C50 C51 C57 3.8(5)
C50 C51 C52 C53 -1.1(5)
C57 C51 C52 C53 177.4(4)
C51 C52 C53 C54 -0.3(6)
C52 C53 C54 C55 0.8(6)
N3 C50 C55 C54 178.3(3)
C51 C50 C55 C54 -1.4(5)
N3 C50 C55 C56 -0.9(5)
C51 C50 C55 C56 179.4(3)
C53 C54 C55 C50 0.0(5)
C53 C54 C55 C56 179.2(4)
Mo2 C3 N1 C4 177.6(3)
Mo1 C3 N1 C4 3.2(3)
Mo2 C3 N1 C30 6.8(6)
Mo1 C3 N1 C30 -167.6(2)
N2 C4 N1 C3 178.3(3)
C11 C4 N1 C3 -2.0(3)
N2 C4 N1 C30 -10.1(4)
C11 C4 N1 C30 169.6(2)
C35 C30 N1 C3 83.7(3)
C31 C30 N1 C3 -98.7(3)
C35 C30 N1 C4 -87.1(3)
C31 C30 N1 C4 90.4(3)
N1 C4 N2 C40 -179.7(3)
C11 C4 N2 C40 0.7(5)
C41 C40 N2 C4 87.2(4)
C45 C40 N2 C4 -94.8(4)
Mo1 C5 N3 C50 -45(2)
C55 C50 N3 C5 -170.7(12)
C51 C50 N3 C5 9.0(15)
Mo2 C6 N4 C60 176(3)
C65 C60 N4 C6 99(4)
C61 C60 N4 C6 -81(4)
N1 C3 Mo1 C5 -178.9(2)
Mo2 C3 Mo1 C5 4.0(2)
N1 C3 Mo1 C11 -2.2(2)
Mo2 C3 Mo1 C11 -179.41(12)
N1 C3 Mo1 C10 -32.4(2)
Mo2 C3 Mo1 C10 150.44(11)
N1 C3 Mo1 C14 -25.4(3)
Mo2 C3 Mo1 C14 157.42(12)
N1 C3 Mo1 C12 27.9(2)
Mo2 C3 Mo1 C12 -149.29(10)
N1 C3 Mo1 C13 22.0(3)
Mo2 C3 Mo1 C13 -155.19(12)
N1 C3 Mo1 S1 116.3(2)
Mo2 C3 Mo1 S1 -60.87(6)
N1 C3 Mo1 S2 -126.5(2)
Mo2 C3 Mo1 S2 56.31(6)
N1 C3 Mo1 Mo2 177.2(3)
N3 C5 Mo1 C3 138.3(14)
N3 C5 Mo1 C11 -36.2(16)
N3 C5 Mo1 C10 -3.7(15)
N3 C5 Mo1 C14 -21.4(15)
N3 C5 Mo1 C12 -72.7(15)
N3 C5 Mo1 C13 -57.8(15)
N3 C5 Mo1 S1 -162.9(15)
N3 C5 Mo1 S2 87.2(15)
N3 C5 Mo1 Mo2 141.2(15)
C12 C11 Mo1 C3 122.20(19)
C10 C11 Mo1 C3 -122.47(19)
C4 C11 Mo1 C3 0.89(19)
C12 C11 Mo1 C5 -61.3(3)
C10 C11 Mo1 C5 54.0(3)
C4 C11 Mo1 C5 177.39(19)
C12 C11 Mo1 C10 -115.3(3)
C4 C11 Mo1 C10 123.4(3)
C12 C11 Mo1 C14 -78.3(2)
C10 C11 Mo1 C14 37.01(19)
C4 C11 Mo1 C14 160.4(3)
C10 C11 Mo1 C12 115.3(3)
C4 C11 Mo1 C12 -121.3(3)
C12 C11 Mo1 C13 -36.31(18)
C10 C11 Mo1 C13 79.0(2)
C4 C11 Mo1 C13 -157.6(3)
C12 C11 Mo1 S1 60.30(18)
C10 C11 Mo1 S1 175.63(16)
C4 C11 Mo1 S1 -61.0(2)
C12 C11 Mo1 S2 -174.07(15)
C10 C11 Mo1 S2 -58.73(18)
C4 C11 Mo1 S2 64.6(2)
C12 C11 Mo1 Mo2 121.70(16)
C10 C11 Mo1 Mo2 -122.97(16)
C4 C11 Mo1 Mo2 0.4(2)
C14 C10 Mo1 C3 170.8(2)
C11 C10 Mo1 C3 53.98(18)
C14 C10 Mo1 C5 -31.3(2)
C11 C10 Mo1 C5 -148.05(17)
C14 C10 Mo1 C11 116.8(3)
C11 C10 Mo1 C14 -116.8(3)
C14 C10 Mo1 C12 78.7(2)
C11 C10 Mo1 C12 -38.08(17)
C14 C10 Mo1 C13 37.4(2)
C11 C10 Mo1 C13 -79.39(19)
C14 C10 Mo1 S1 109.4(2)
C11 C10 Mo1 S1 -7.4(3)
C14 C10 Mo1 S2 -113.24(19)
C11 C10 Mo1 S2 129.99(16)
C14 C10 Mo1 Mo2 -159.71(16)
C11 C10 Mo1 Mo2 83.52(19)
C10 C14 Mo1 C3 -12.0(3)
C13 C14 Mo1 C3 105.1(2)
C10 C14 Mo1 C5 152.3(2)
C13 C14 Mo1 C5 -90.68(18)
C10 C14 Mo1 C11 -37.62(18)
C13 C14 Mo1 C11 79.44(19)
C13 C14 Mo1 C10 117.1(3)
C10 C14 Mo1 C12 -79.7(2)
C13 C14 Mo1 C12 37.32(17)
C10 C14 Mo1 C13 -117.1(3)
C10 C14 Mo1 S1 -122.34(18)
C13 C14 Mo1 S1 -5.3(2)
C10 C14 Mo1 S2 73.69(19)
C13 C14 Mo1 S2 -169.25(15)
C10 C14 Mo1 Mo2 58.3(4)
C13 C14 Mo1 Mo2 175.34(19)
C13 C12 Mo1 C3 -172.1(2)
C11 C12 Mo1 C3 -54.20(18)
C13 C12 Mo1 C5 26.1(2)
C11 C12 Mo1 C5 144.05(17)
C13 C12 Mo1 C11 -117.9(3)
C13 C12 Mo1 C10 -79.7(2)
C11 C12 Mo1 C10 38.25(17)
C13 C12 Mo1 C14 -38.02(19)
C11 C12 Mo1 C14 79.91(19)
C11 C12 Mo1 C13 117.9(3)
C13 C12 Mo1 S1 116.94(19)
C11 C12 Mo1 S1 -125.13(16)
C13 C12 Mo1 S2 -106.3(2)
C11 C12 Mo1 S2 11.6(3)
C13 C12 Mo1 Mo2 157.60(16)
C11 C12 Mo1 Mo2 -84.46(18)
C12 C13 Mo1 C3 10.1(3)
C14 C13 Mo1 C3 -105.9(2)
C12 C13 Mo1 C5 -157.4(2)
C14 C13 Mo1 C5 86.63(18)
C12 C13 Mo1 C11 36.94(18)
C14 C13 Mo1 C11 -79.06(19)
C12 C13 Mo1 C10 79.1(2)
C14 C13 Mo1 C10 -36.90(17)
C12 C13 Mo1 C14 116.0(3)
C14 C13 Mo1 C12 -116.0(3)
C12 C13 Mo1 S1 -67.41(19)
C14 C13 Mo1 S1 176.58(15)
C12 C13 Mo1 S2 133.14(17)
C14 C13 Mo1 S2 17.1(2)
C12 C13 Mo1 Mo2 -59.7(3)
C14 C13 Mo1 Mo2 -175.75(17)
C1 S1 Mo1 C3 162.35(15)
Mo2 S1 Mo1 C3 50.34(8)
C1 S1 Mo1 C5 15.68(15)
Mo2 S1 Mo1 C5 -96.33(8)
C1 S1 Mo1 C11 -134.49(15)
Mo2 S1 Mo1 C11 113.50(8)
C1 S1 Mo1 C10 -129.85(19)
Mo2 S1 Mo1 C10 118.13(15)
C1 S1 Mo1 C14 -67.76(18)
Mo2 S1 Mo1 C14 -179.78(12)
C1 S1 Mo1 C12 -103.56(15)
Mo2 S1 Mo1 C12 144.42(7)
C1 S1 Mo1 C13 -71.00(15)
Mo2 S1 Mo1 C13 176.99(8)
C1 S1 Mo1 S2 95.98(13)
Mo2 S1 Mo1 S2 -16.04(3)
C1 S1 Mo1 Mo2 112.02(13)
C2 S2 Mo1 C3 58.39(14)
Mo2 S2 Mo1 C3 -47.28(8)
C2 S2 Mo1 C5 -150.77(14)
Mo2 S2 Mo1 C5 103.56(8)
C2 S2 Mo1 C11 -3.84(14)
Mo2 S2 Mo1 C11 -109.52(8)
C2 S2 Mo1 C10 -34.48(14)
Mo2 S2 Mo1 C10 -140.15(8)
C2 S2 Mo1 C14 -68.83(14)
Mo2 S2 Mo1 C14 -174.51(8)
C2 S2 Mo1 C12 -11.5(2)
Mo2 S2 Mo1 C12 -117.17(17)
C2 S2 Mo1 C13 -79.37(18)
Mo2 S2 Mo1 C13 174.95(13)
C2 S2 Mo1 S1 121.74(12)
Mo2 S2 Mo1 S1 16.07(3)
C2 S2 Mo1 Mo2 105.67(12)
N1 C3 Mo2 C6 -176.0(3)
Mo1 C3 Mo2 C6 -0.61(19)
N1 C3 Mo2 C22 -20.1(4)
Mo1 C3 Mo2 C22 155.28(14)
N1 C3 Mo2 C23 -28.0(5)
Mo1 C3 Mo2 C23 147.37(14)
N1 C3 Mo2 C21 13.8(4)
Mo1 C3 Mo2 C21 -170.85(16)
N1 C3 Mo2 C24 23.4(5)
Mo1 C3 Mo2 C24 -161.23(19)
N1 C3 Mo2 C20 38.3(4)
Mo1 C3 Mo2 C20 -146.33(12)
N1 C3 Mo2 S1 -115.3(4)
Mo1 C3 Mo2 S1 60.10(6)
N1 C3 Mo2 S2 128.5(4)
Mo1 C3 Mo2 S2 -56.14(6)
N1 C3 Mo2 Mo1 -175.4(5)
N4 C6 Mo2 C3 -165(3)
N4 C6 Mo2 C22 44(3)
N4 C6 Mo2 C23 39(3)
N4 C6 Mo2 C21 2(3)
N4 C6 Mo2 C24 4(3)
N4 C6 Mo2 C20 -17(3)
N4 C6 Mo2 S1 140(3)
N4 C6 Mo2 S2 -110(3)
N4 C6 Mo2 Mo1 -165(3)
C21 C22 Mo2 C3 75.2(2)
C23 C22 Mo2 C3 -169.9(2)
C21 C22 Mo2 C6 -123.8(3)
C23 C22 Mo2 C6 -8.9(3)
C21 C22 Mo2 C23 -114.9(3)
C23 C22 Mo2 C21 114.9(3)
C21 C22 Mo2 C24 -76.5(2)
C23 C22 Mo2 C24 38.4(2)
C21 C22 Mo2 C20 -36.0(2)
C23 C22 Mo2 C20 78.9(3)
C21 C22 Mo2 S1 146.5(2)
C23 C22 Mo2 S1 -98.6(2)
C21 C22 Mo2 S2 2.0(4)
C23 C22 Mo2 S2 116.9(3)
C21 C22 Mo2 Mo1 102.4(2)
C23 C22 Mo2 Mo1 -142.7(2)
C22 C23 Mo2 C3 13.5(3)
C24 C23 Mo2 C3 128.0(2)
C22 C23 Mo2 C6 172.5(3)
C24 C23 Mo2 C6 -73.1(2)
C24 C23 Mo2 C22 114.5(3)
C22 C23 Mo2 C21 -37.6(2)
C24 C23 Mo2 C21 76.8(3)
C22 C23 Mo2 C24 -114.5(3)
C22 C23 Mo2 C20 -78.1(3)
C24 C23 Mo2 C20 36.3(2)
C22 C23 Mo2 S1 87.1(2)
C24 C23 Mo2 S1 -158.4(2)
C22 C23 Mo2 S2 -123.0(3)
C24 C23 Mo2 S2 -8.5(4)
C22 C23 Mo2 Mo1 89.9(3)
C24 C23 Mo2 Mo1 -155.7(2)
C20 C21 Mo2 C3 136.8(3)
C22 C21 Mo2 C3 -105.6(3)
C20 C21 Mo2 C6 -33.9(4)
C22 C21 Mo2 C6 83.7(3)
C20 C21 Mo2 C22 -117.6(4)
C20 C21 Mo2 C23 -79.0(3)
C22 C21 Mo2 C23 38.6(2)
C20 C21 Mo2 C24 -36.5(2)
C22 C21 Mo2 C24 81.1(3)
C22 C21 Mo2 C20 117.6(4)
C20 C21 Mo2 S1 -159.6(2)
C22 C21 Mo2 S1 -42.0(3)
C20 C21 Mo2 S2 63.6(3)
C22 C21 Mo2 S2 -178.8(2)
C20 C21 Mo2 Mo1 127.5(2)
C22 C21 Mo2 Mo1 -114.9(2)
C20 C24 Mo2 C3 25.1(4)
C23 C24 Mo2 C3 -91.4(3)
C20 C24 Mo2 C6 -141.6(3)
C23 C24 Mo2 C6 101.9(3)
C20 C24 Mo2 C22 77.9(3)
C23 C24 Mo2 C22 -38.5(3)
C20 C24 Mo2 C23 116.5(3)
C20 C24 Mo2 C21 36.5(3)
C23 C24 Mo2 C21 -80.0(3)
C23 C24 Mo2 C20 -116.5(3)
C20 C24 Mo2 S1 146.2(2)
C23 C24 Mo2 S1 29.8(3)
C20 C24 Mo2 S2 -68.6(2)
C23 C24 Mo2 S2 174.9(2)
C20 C24 Mo2 Mo1 -99.4(4)
C23 C24 Mo2 Mo1 144.1(3)
C21 C20 Mo2 C3 -47.2(3)
C24 C20 Mo2 C3 -164.4(2)
C21 C20 Mo2 C6 155.9(3)
C24 C20 Mo2 C6 38.7(3)
C21 C20 Mo2 C22 36.8(3)
C24 C20 Mo2 C22 -80.4(3)
C21 C20 Mo2 C23 79.3(3)
C24 C20 Mo2 C23 -37.9(2)
C24 C20 Mo2 C21 -117.2(4)
C21 C20 Mo2 C24 117.2(4)
C21 C20 Mo2 S1 42.7(4)
C24 C20 Mo2 S1 -74.5(4)
C21 C20 Mo2 S2 -124.1(3)
C24 C20 Mo2 S2 118.7(2)
C21 C20 Mo2 Mo1 -92.2(3)
C24 C20 Mo2 Mo1 150.56(19)
C1 S1 Mo2 C3 -156.37(16)
Mo1 S1 Mo2 C3 -51.00(8)
C1 S1 Mo2 C6 -12.53(16)
Mo1 S1 Mo2 C6 92.84(8)
C1 S1 Mo2 C22 109.50(19)
Mo1 S1 Mo2 C22 -145.13(14)
C1 S1 Mo2 C23 73.27(19)
Mo1 S1 Mo2 C23 178.64(13)
C1 S1 Mo2 C21 132.34(18)
Mo1 S1 Mo2 C21 -122.29(13)
C1 S1 Mo2 C24 56.05(19)
Mo1 S1 Mo2 C24 161.42(12)
C1 S1 Mo2 C20 104.4(3)
Mo1 S1 Mo2 C20 -150.2(2)
C1 S1 Mo2 S2 -89.43(14)
Mo1 S1 Mo2 S2 15.94(3)
C1 S1 Mo2 Mo1 -105.37(14)
C2 S2 Mo2 C3 -57.00(14)
Mo1 S2 Mo2 C3 47.72(8)
C2 S2 Mo2 C6 157.54(14)
Mo1 S2 Mo2 C6 -97.74(8)
C2 S2 Mo2 C22 21.9(2)
Mo1 S2 Mo2 C22 126.6(2)
C2 S2 Mo2 C23 90.8(2)
Mo1 S2 Mo2 C23 -164.5(2)
C2 S2 Mo2 C21 23.12(16)
Mo1 S2 Mo2 C21 127.84(11)
C2 S2 Mo2 C24 85.54(15)
Mo1 S2 Mo2 C24 -169.74(10)
C2 S2 Mo2 C20 53.63(16)
Mo1 S2 Mo2 C20 158.36(11)
C2 S2 Mo2 S1 -120.56(12)
Mo1 S2 Mo2 S1 -15.84(3)
C2 S2 Mo2 Mo1 -104.72(12)
C5 Mo1 Mo2 C3 -177.59(13)
C11 Mo1 Mo2 C3 0.65(13)
C10 Mo1 Mo2 C3 -42.28(15)
C14 Mo1 Mo2 C3 -85.2(3)
C12 Mo1 Mo2 C3 43.48(14)
C13 Mo1 Mo2 C3 86.3(3)
S1 Mo1 Mo2 C3 95.26(10)
S2 Mo1 Mo2 C3 -103.04(10)
C3 Mo1 Mo2 C6 179.59(13)
C5 Mo1 Mo2 C6 2.00(12)
C11 Mo1 Mo2 C6 -179.76(12)
C10 Mo1 Mo2 C6 137.31(14)
C14 Mo1 Mo2 C6 94.4(3)
C12 Mo1 Mo2 C6 -136.93(13)
C13 Mo1 Mo2 C6 -94.1(2)
S1 Mo1 Mo2 C6 -85.15(9)
S2 Mo1 Mo2 C6 76.55(9)
C3 Mo1 Mo2 C22 -38.0(2)
C5 Mo1 Mo2 C22 144.4(2)
C11 Mo1 Mo2 C22 -37.4(2)
C10 Mo1 Mo2 C22 -80.3(2)
C14 Mo1 Mo2 C22 -123.2(3)
C12 Mo1 Mo2 C22 5.5(2)
C13 Mo1 Mo2 C22 48.3(3)
S1 Mo1 Mo2 C22 57.2(2)
S2 Mo1 Mo2 C22 -141.1(2)
C3 Mo1 Mo2 C23 -98.5(3)
C5 Mo1 Mo2 C23 83.9(3)
C11 Mo1 Mo2 C23 -97.9(3)
C10 Mo1 Mo2 C23 -140.8(3)
C14 Mo1 Mo2 C23 176.2(4)
C12 Mo1 Mo2 C23 -55.1(3)
C13 Mo1 Mo2 C23 -12.2(4)
S1 Mo1 Mo2 C23 -3.3(3)
S2 Mo1 Mo2 C23 158.4(3)
C3 Mo1 Mo2 C21 12.6(2)
C5 Mo1 Mo2 C21 -165.0(2)
C11 Mo1 Mo2 C21 13.3(2)
C10 Mo1 Mo2 C21 -29.7(2)
C14 Mo1 Mo2 C21 -72.6(3)
C12 Mo1 Mo2 C21 56.1(2)
C13 Mo1 Mo2 C21 98.9(3)
S1 Mo1 Mo2 C21 107.87(19)
S2 Mo1 Mo2 C21 -90.43(19)
C3 Mo1 Mo2 C24 138.6(4)
C5 Mo1 Mo2 C24 -39.0(4)
C11 Mo1 Mo2 C24 139.2(4)
C10 Mo1 Mo2 C24 96.3(4)
C14 Mo1 Mo2 C24 53.4(4)
C12 Mo1 Mo2 C24 -177.9(4)
C13 Mo1 Mo2 C24 -135.1(4)
S1 Mo1 Mo2 C24 -126.2(4)
S2 Mo1 Mo2 C24 35.5(4)
C3 Mo1 Mo2 C20 63.5(2)
C5 Mo1 Mo2 C20 -114.1(2)
C11 Mo1 Mo2 C20 64.2(2)
C10 Mo1 Mo2 C20 21.2(2)
C14 Mo1 Mo2 C20 -21.7(3)
C12 Mo1 Mo2 C20 107.0(2)
C13 Mo1 Mo2 C20 149.8(3)
S1 Mo1 Mo2 C20 158.79(19)
S2 Mo1 Mo2 C20 -39.52(19)
C3 Mo1 Mo2 S1 -95.26(10)
C5 Mo1 Mo2 S1 87.15(8)
C11 Mo1 Mo2 S1 -94.61(9)
C10 Mo1 Mo2 S1 -137.54(11)
C14 Mo1 Mo2 S1 179.5(3)
C12 Mo1 Mo2 S1 -51.78(10)
C13 Mo1 Mo2 S1 -8.9(2)
S2 Mo1 Mo2 S1 161.70(3)
C3 Mo1 Mo2 S2 103.04(10)
C5 Mo1 Mo2 S2 -74.54(8)
C11 Mo1 Mo2 S2 103.70(9)
C10 Mo1 Mo2 S2 60.76(11)
C14 Mo1 Mo2 S2 17.8(3)
C12 Mo1 Mo2 S2 146.53(10)
C13 Mo1 Mo2 S2 -170.6(2)
S1 Mo1 Mo2 S2 -161.70(3)
